data_7050815
loop_
_publ_author_name
'Djaidi, Djamal'
'Bishop, Roger'
'Craig, Donald C.'
'Scudder, Marcia L.'

_publ_section_title
;
 Schroeter and Vossen's red salt revealed
;
_journal_issue 5
_journal_name_full 'New Journal of Chemistry'
_journal_page_first 614
_journal_paper_doi 10.1039/b111448d
_journal_volume 26
_journal_year 2002
_chemical_formula_moiety 'Na 1+,C16 H15 O10 1-,2(C H4 O)'
_chemical_formula_sum 'C18 H23 Na O12'
_chemical_formula_weight 454.4
_space_group_IT_number 2
_symmetry_cell_setting triclinic
_symmetry_space_group_name_Hall '-P 1'
_symmetry_space_group_name_H-M 'P -1'
_atom_type_scat_source 'International Tables for X-ray Crystallography, Vol. IV'
_audit_creation_method 'RAELSPUB and manual entry'
_cell_angle_alpha 66.78(3)
_cell_angle_beta 73.38(3)
_cell_angle_gamma 76.74(3)
_cell_formula_units_Z 2
_cell_length_a 9.680(6)
_cell_length_b 10.925(7)
_cell_length_c 11.553(8)
_cell_measurement_reflns_used 25
_cell_measurement_temperature 294
_cell_measurement_theta_max 22
_cell_measurement_theta_min 15
_cell_volume 1066.4(12)
_diffrn_measurement_device_type 'Nonius CAD-4'
_diffrn_measurement_method \w--2\q
_diffrn_radiation_type 'Mo K\a'
_diffrn_radiation_wavelength 0.71073
_diffrn_reflns_av_R_equivalents 0.018
_diffrn_reflns_limit_h_max 10
_diffrn_reflns_limit_h_min -10
_diffrn_reflns_limit_k_max 11
_diffrn_reflns_limit_k_min -11
_diffrn_reflns_limit_l_max 12
_diffrn_reflns_limit_l_min 0
_diffrn_reflns_number 2762
_diffrn_reflns_theta_max 22
_diffrn_standards_decay_% 36
_diffrn_standards_interval_time 30min
_diffrn_standards_number 1
_exptl_absorpt_coefficient_mu 0.128
_exptl_absorpt_correction_type none
_exptl_crystal_colour pink
_exptl_crystal_density_diffrn 1.41
_exptl_crystal_density_method 'not measured'
_exptl_crystal_description block
_exptl_crystal_F_000 476.0
_refine_diff_density_max 0.38
_refine_diff_density_min -0.30
_refine_ls_extinction_method none
_refine_ls_goodness_of_fit_ref 1.63
_refine_ls_hydrogen_treatment noref
_refine_ls_number_parameters 280
_refine_ls_number_reflns 1849
_refine_ls_R_factor_gt 0.055
_refine_ls_shift/su_max 0.003
_refine_ls_structure_factor_coef F
_refine_ls_weighting_details 'w = 1/[\s^2^(F) + 0.0016F^2^]'
_refine_ls_weighting_scheme calc
_refine_ls_wR_factor_ref 0.073
_reflns_number_gt 1849
_reflns_number_total 2601
_reflns_threshold_expression I>3\s(I)
_cod_data_source_file b111448d.txt
_cod_data_source_block Na_C16H15O10_2(CH4O)__DRB234
_cod_depositor_comments
;
 Changing the _atom_site_occupancy data item value from '?' to '1'
 for all fully occupied atom sites.

 Antanas Vaitkus,
 2017-02-09
;
_cod_original_cell_volume 1066(1)
_cod_database_code 7050815

loop_
_symmetry_equiv_pos_site_id
_symmetry_equiv_pos_as_xyz
1 x,y,z
2 -x,-y,-z

loop_
_atom_site_label
_atom_site_fract_x
_atom_site_fract_y
_atom_site_fract_z
_atom_site_U_iso_or_equiv
_atom_site_adp_type
_atom_site_type_symbol
_atom_site_occupancy
O1 0.6089(4) 0.4729(3) 0.8786(3) 0.0552(9) Uani O 1
O2 0.6948(4) 0.4334(3) 0.2916(3) 0.0587(9) Uani O 1
O3 0.6031(4) 0.1804(3) 0.9558(3) 0.063(1) Uani O 1
O4 0.7199(4) 0.1101(3) 0.7937(3) 0.0585(9) Uani O 1
O5 0.7055(4) 0.7370(3) 0.7278(3) 0.0615(9) Uani O 1
O6 0.8532(3) 0.7238(3) 0.5445(3) 0.0538(8) Uani O 1
O7 0.9793(4) 0.5555(3) 0.2951(3) 0.069(1) Uani O 1
O8 0.8353(3) 0.7481(3) 0.2493(3) 0.067(1) Uani O 1
O9 0.6960(6) 0.1331(4) 0.4751(4) 0.112(2) Uani O 1
O10 0.5255(4) 0.1730(3) 0.6319(4) 0.075(1) Uani O 1
C1 0.6993(4) 0.3741(4) 0.6102(4) 0.035(1) Uani C 1
C2 0.6668(4) 0.3392(4) 0.7437(4) 0.038(1) Uani C 1
C3 0.6485(4) 0.4606(4) 0.7726(4) 0.040(1) Uani C 1
C4 0.6744(4) 0.5798(4) 0.6432(4) 0.039(1) Uani C 1
C5 0.7514(4) 0.5102(4) 0.5468(4) 0.035(1) Uani C 1
C6 0.7311(4) 0.5616(4) 0.4083(4) 0.038(1) Uani C 1
C7 0.7077(4) 0.4333(4) 0.3940(4) 0.040(1) Uani C 1
C8 0.6877(4) 0.3279(4) 0.5183(4) 0.038(1) Uani C 1
C9 0.6554(5) 0.2070(4) 0.8415(4) 0.045(1) Uani C 1
C10 0.7142(7) -0.0273(5) 0.8816(5) 0.084(2) Uani C 1
C11 0.7454(5) 0.6865(4) 0.6465(4) 0.044(1) Uani C 1
C12 0.9303(6) 0.8266(5) 0.5387(6) 0.080(2) Uani C 1
C13 0.8628(5) 0.6184(4) 0.3124(4) 0.041(1) Uani C 1
C14 0.9581(7) 0.8138(6) 0.1597(6) 0.106(2) Uani C 1
C15 0.6387(6) 0.2016(4) 0.5376(4) 0.048(1) Uani C 1
C16 0.4701(6) 0.0481(5) 0.6621(7) 0.103(2) Uani C 1
Na 0.4780(2) 0.3260(2) 1.0712(2) 0.0552(6) Uani Na 1
O1Me1 0.2981(4) 0.3591(4) 0.9600(4) 0.083(1) Uani O 1
C1Me1 0.1617(8) 0.4041(7) 1.0064(7) 0.105(2) Uani C 1
O1Me2 0.6592(4) 0.2493(4) 1.1907(3) 0.077(1) Uani O 1
C1Me2 0.7946(8) 0.1849(8) 1.1629(7) 0.108(2) Uani C 1
HC4 0.5768 0.6228 0.6234 0.039 Uani H 1
HC5 0.8580 0.4966 0.5432 0.035 Uani H 1
HC6 0.6429 0.6303 0.3981 0.038 Uani H 1
H1C10 0.7662 -0.0898 0.8342 0.084 Uani H 1
H2C10 0.7620 -0.0432 0.9534 0.084 Uani H 1
H3C10 0.6104 -0.0437 0.9181 0.084 Uani H 1
H1C12 1.0089 0.8470 0.4584 0.080 Uani H 1
H2C12 0.8607 0.9100 0.5378 0.080 Uani H 1
H3C12 0.9744 0.7933 0.6159 0.080 Uani H 1
H1C14 0.9250 0.9114 0.1175 0.106 Uani H 1
H2C14 1.0338 0.8039 0.2075 0.106 Uani H 1
H3C14 1.0003 0.7716 0.0924 0.106 Uani H 1
H1C16 0.3835 0.0379 0.7358 0.103 Uani H 1
H2C16 0.4412 0.0501 0.5848 0.103 Uani H 1
H3C16 0.5475 -0.0295 0.6863 0.103 Uani H 1
H1O1Me1 0.3006 0.4309 0.8730 0.083 Uani H 1
H1C1Me1 0.1300 0.3460 1.0985 0.105 Uani H 1
H2C1Me1 0.1564 0.4987 1.0008 0.105 Uani H 1
H3C1Me1 0.0964 0.4013 0.9545 0.105 Uani H 1
H1O1Me2 0.6718 0.3147 1.2265 0.077 Uani H 1
H1C1Me2 0.7910 0.1170 1.1262 0.108 Uani H 1
H2C1Me2 0.8600 0.2516 1.0984 0.108 Uani H 1
H3C1Me2 0.8328 0.1386 1.2435 0.108 Uani H 1

loop_
_atom_site_aniso_label
_atom_site_aniso_U_11
_atom_site_aniso_U_22
_atom_site_aniso_U_33
_atom_site_aniso_U_12
_atom_site_aniso_U_13
_atom_site_aniso_U_23
_atom_site_aniso_type_symbol
O1 0.095(2) 0.050(2) 0.029(2) -0.032(2) 0.000(2) -0.020(2) O
O2 0.092(2) 0.064(2) 0.037(2) -0.025(2) -0.022(2) -0.021(2) O
O3 0.109(3) 0.048(2) 0.034(2) -0.027(2) -0.007(2) -0.015(2) O
O4 0.090(2) 0.036(2) 0.050(2) -0.015(2) -0.005(2) -0.019(2) O
O5 0.101(3) 0.053(2) 0.042(2) -0.036(2) 0.000(2) -0.026(2) O
O6 0.061(2) 0.048(2) 0.059(2) -0.025(2) 0.001(2) -0.027(2) O
O7 0.054(2) 0.076(2) 0.063(2) -0.005(2) -0.001(2) -0.022(2) O
O8 0.071(2) 0.054(2) 0.060(2) -0.023(2) -0.005(2) -0.002(2) O
O9 0.195(5) 0.073(3) 0.073(3) -0.061(3) 0.031(3) -0.050(2) O
O10 0.057(2) 0.051(2) 0.124(3) -0.022(2) 0.004(2) -0.046(2) O
C1 0.037(2) 0.037(2) 0.036(3) -0.005(2) -0.009(2) -0.018(2) C
C2 0.056(3) 0.033(2) 0.030(2) -0.016(2) -0.008(2) -0.012(2) C
C3 0.052(3) 0.041(2) 0.033(3) -0.019(2) -0.005(2) -0.013(2) C
C4 0.051(3) 0.039(2) 0.035(2) -0.017(2) -0.007(2) -0.016(2) C
C5 0.046(2) 0.038(2) 0.028(2) -0.012(2) -0.005(2) -0.017(2) C
C6 0.041(2) 0.043(2) 0.034(2) -0.013(2) -0.005(2) -0.016(2) C
C7 0.046(3) 0.045(3) 0.035(3) -0.008(2) -0.010(2) -0.020(2) C
C8 0.046(2) 0.041(2) 0.034(3) -0.012(2) -0.009(2) -0.018(2) C
C9 0.059(3) 0.045(3) 0.040(3) -0.021(2) -0.009(2) -0.020(2) C
C10 0.135(5) 0.037(3) 0.078(4) -0.017(3) -0.023(4) -0.016(3) C
C11 0.061(3) 0.043(3) 0.030(3) -0.017(2) -0.009(2) -0.011(2) C
C12 0.076(4) 0.071(3) 0.105(5) -0.045(3) 0.012(3) -0.045(3) C
C13 0.053(3) 0.047(3) 0.030(3) -0.011(2) -0.015(2) -0.013(2) C
C14 0.098(5) 0.086(4) 0.093(5) -0.047(4) 0.011(4) 0.006(4) C
C15 0.076(3) 0.040(3) 0.035(3) -0.009(2) -0.017(3) -0.016(2) C
C16 0.085(4) 0.056(3) 0.178(7) -0.035(3) -0.016(4) -0.047(4) C
Na 0.089(1) 0.051(1) 0.035(1) -0.0268(9) -0.0053(9) -0.0207(8) Na
O1Me1 0.090(3) 0.095(3) 0.062(3) -0.019(2) -0.023(2) -0.018(2) O
C1Me1 0.102(5) 0.123(6) 0.086(5) -0.010(4) -0.033(4) -0.027(4) C
O1Me2 0.094(3) 0.090(3) 0.071(2) -0.012(2) -0.027(2) -0.047(2) O
C1Me2 0.089(5) 0.152(7) 0.118(6) -0.024(4) 0.000(4) -0.094(5) C

loop_
_geom_angle_atom_site_label_1
_geom_angle_atom_site_label_2
_geom_angle_atom_site_label_3
_geom_angle
_geom_angle_site_symmetry_1
_geom_angle_site_symmetry_2
_geom_angle_site_symmetry_3
_geom_angle_publ_flag
C3 O1 Na 127.0(2) 1_555 1_555 1_555 no
C3 O1 Na 128.8(3) 1_555 1_555 2_667 no
Na O1 Na 96.9(1) 1_555 1_555 2_667 no
C9 O3 Na 129.6(3) 1_555 1_555 1_555 no
C9 O4 C10 117.3(4) 1_555 1_555 1_555 no
C11 O5 Na 128.9(3) 1_555 1_555 2_667 no
C11 O6 C12 116.2(3) 1_555 1_555 1_555 no
C13 O8 C14 116.3(4) 1_555 1_555 1_555 no
C15 O10 C16 117.3(4) 1_555 1_555 1_555 no
C2 C1 C5 109.6(3) 1_555 1_555 1_555 no
C2 C1 C8 139.6(4) 1_555 1_555 1_555 no
C5 C1 C8 110.6(3) 1_555 1_555 1_555 no
C1 C2 C3 108.3(3) 1_555 1_555 1_555 no
C1 C2 C9 128.2(3) 1_555 1_555 1_555 no
C3 C2 C9 123.6(3) 1_555 1_555 1_555 no
O1 C3 C2 127.9(4) 1_555 1_555 1_555 no
O1 C3 C4 123.9(4) 1_555 1_555 1_555 no
C2 C3 C4 108.0(3) 1_555 1_555 1_555 no
C3 C4 C5 102.8(3) 1_555 1_555 1_555 no
C3 C4 C11 114.1(3) 1_555 1_555 1_555 no
C5 C4 C11 118.1(3) 1_555 1_555 1_555 no
C1 C5 C4 103.2(3) 1_555 1_555 1_555 no
C1 C5 C6 105.6(3) 1_555 1_555 1_555 no
C4 C5 C6 123.9(3) 1_555 1_555 1_555 no
C5 C6 C7 102.6(3) 1_555 1_555 1_555 no
C5 C6 C13 111.8(3) 1_555 1_555 1_555 no
C7 C6 C13 111.0(3) 1_555 1_555 1_555 no
O2 C7 C6 121.8(4) 1_555 1_555 1_555 no
O2 C7 C8 128.4(4) 1_555 1_555 1_555 no
C6 C7 C8 109.4(3) 1_555 1_555 1_555 no
C1 C8 C7 109.4(3) 1_555 1_555 1_555 no
C1 C8 C15 128.7(4) 1_555 1_555 1_555 no
C7 C8 C15 121.2(3) 1_555 1_555 1_555 no
O3 C9 O4 120.9(4) 1_555 1_555 1_555 no
O3 C9 C2 127.1(4) 1_555 1_555 1_555 no
O4 C9 C2 111.9(4) 1_555 1_555 1_555 no
O5 C11 O6 123.8(4) 1_555 1_555 1_555 no
O5 C11 C4 124.4(4) 1_555 1_555 1_555 no
O6 C11 C4 111.7(4) 1_555 1_555 1_555 no
O7 C13 O8 123.1(4) 1_555 1_555 1_555 no
O7 C13 C6 124.7(4) 1_555 1_555 1_555 no
O8 C13 C6 112.2(4) 1_555 1_555 1_555 no
O9 C15 O10 123.3(4) 1_555 1_555 1_555 no
O9 C15 C8 124.1(4) 1_555 1_555 1_555 no
O10 C15 C8 112.6(4) 1_555 1_555 1_555 no
O1 Na O1 83.1(1) 1_555 1_555 2_667 no
O1 Na O3 77.4(1) 1_555 1_555 1_555 no
O1 Na O5 156.9(1) 1_555 1_555 2_667 no
O1 Na O1Me1 87.8(1) 1_555 1_555 1_555 no
O1 Na O1Me2 98.3(1) 1_555 1_555 1_555 no
O1 Na O3 160.5(1) 2_667 1_555 1_555 no
O1 Na O5 74.4(1) 2_667 1_555 2_667 no
O1 Na O1Me1 94.5(1) 2_667 1_555 1_555 no
O1 Na O1Me2 95.2(1) 2_667 1_555 1_555 no
O3 Na O5 124.8(1) 1_555 1_555 2_667 no
O3 Na O1Me1 83.8(1) 1_555 1_555 1_555 no
O3 Na O1Me2 88.7(1) 1_555 1_555 1_555 no
O5 Na O1Me1 88.3(1) 2_667 1_555 1_555 no
O5 Na O1Me2 89.5(1) 2_667 1_555 1_555 no
O1Me1 Na O1Me2 169.1(2) 1_555 1_555 1_555 no
Na O1Me1 C1Me1 119.5(4) 1_555 1_555 1_555 no
Na O1Me2 C1Me2 128.9(4) 1_555 1_555 1_555 no

loop_
_geom_bond_atom_site_label_1
_geom_bond_atom_site_label_2
_geom_bond_distance
_geom_bond_site_symmetry_1
_geom_bond_site_symmetry_2
_geom_bond_publ_flag
O1 C3 1.226(5) 1_555 1_555 no
O1 Na 2.374(3) 1_555 1_555 no
O1 Na 2.397(3) 1_555 2_667 no
O2 C7 1.224(5) 1_555 1_555 no
O3 C9 1.211(5) 1_555 1_555 no
O3 Na 2.375(3) 1_555 1_555 no
O4 C9 1.333(5) 1_555 1_555 no
O4 C10 1.445(5) 1_555 1_555 no
O5 C11 1.199(5) 1_555 1_555 no
O5 Na 2.441(3) 1_555 2_667 no
O6 C11 1.325(5) 1_555 1_555 no
O6 C12 1.455(5) 1_555 1_555 no
O7 C13 1.187(5) 1_555 1_555 no
O8 C13 1.316(5) 1_555 1_555 no
O8 C14 1.449(6) 1_555 1_555 no
O9 C15 1.182(5) 1_555 1_555 no
O10 C15 1.301(5) 1_555 1_555 no
O10 C16 1.457(6) 1_555 1_555 no
C1 C2 1.391(5) 1_555 1_555 no
C1 C5 1.508(5) 1_555 1_555 no
C1 C8 1.383(5) 1_555 1_555 no
C2 C3 1.452(5) 1_555 1_555 no
C2 C9 1.446(5) 1_555 1_555 no
C3 C4 1.547(6) 1_555 1_555 no
C4 C5 1.519(5) 1_555 1_555 no
C4 C11 1.500(6) 1_555 1_555 no
C5 C6 1.527(5) 1_555 1_555 no
C6 C7 1.548(6) 1_555 1_555 no
C6 C13 1.500(5) 1_555 1_555 no
C7 C8 1.437(6) 1_555 1_555 no
C8 C15 1.474(6) 1_555 1_555 no
Na O1 2.374(3) 1_555 1_555 no
Na O1 2.397(3) 1_555 2_667 no
Na O3 2.375(3) 1_555 1_555 no
Na O5 2.441(3) 1_555 2_667 no
Na O1Me1 2.332(4) 1_555 1_555 no
Na O1Me2 2.342(4) 1_555 1_555 no
O1Me1 C1Me1 1.333(7) 1_555 1_555 no
O1Me2 C1Me2 1.353(7) 1_555 1_555 no
